data_4308113
loop_
_publ_author_name
'Xiaoping Xu'
'Yingming Yao'
'Yong Zhang'
'Qi Shen'

_publ_contact_author_email yaoym@suda.edu.cn
_publ_contact_author_fax 86-512-65880305
_publ_contact_author_name 'Dr. Yingming Yao'
_publ_contact_author_phone 86-512-65882806
_publ_section_title
;
Synthesis, Reactivity, and Structural Characterization of Sodium and
Ytterbium Complexes Containing New Imidazolidine-Bridged Bis(phenolato)
Ligands
;
_journal_name_full 'Inorganic Chemistry'
_journal_page_first 3743
_journal_page_last 3751
_journal_paper_doi 10.1021/ic0701054
_journal_volume 46
_journal_year 2007
_chemical_formula_moiety 'C42 H82 Cl N6 O4 P2 Yb'
_chemical_formula_sum 'C42 H82 Cl N6 O4 P2 Yb'
_chemical_formula_weight 1005.57
_chemical_name_systematic
; 
 ? 
;
_space_group_IT_number 60
_symmetry_cell_setting orthorhombic
_symmetry_Int_Tables_number 60
_symmetry_space_group_name_Hall '-P 2n 2ab'
_symmetry_space_group_name_H-M 'P b c n'
_atom_sites_solution_hydrogens geom
_atom_sites_solution_primary direct
_atom_sites_solution_secondary difmap
_audit_creation_method SHELXL-97
_cell_angle_alpha 90.00
_cell_angle_beta 90.00
_cell_angle_gamma 90.00
_cell_formula_units_Z 8
_cell_length_a 32.547(2)
_cell_length_b 18.1550(8)
_cell_length_c 16.7632(10)
_cell_measurement_reflns_used 32534
_cell_measurement_temperature 193(2)
_cell_measurement_theta_max 25.3
_cell_measurement_theta_min 3.0
_cell_volume 9905.2(10)
_computing_cell_refinement CrystalClear
_computing_data_collection CrystalClear
_computing_data_reduction CrystalStructure
_computing_structure_refinement 'SHELXL-97 (Sheldrick, 1997)'
_computing_structure_solution 'SHELXS-97 (Sheldrick, 1990)'
_diffrn_ambient_temperature 193(2)
_diffrn_detector_area_resol_mean 7.31
_diffrn_measured_fraction_theta_full 0.998
_diffrn_measured_fraction_theta_max 0.998
_diffrn_measurement_device_type 'Rigaku Mercury'
_diffrn_measurement_method \w
_diffrn_radiation_monochromator graphite
_diffrn_radiation_source 'fine-focus sealed tube'
_diffrn_radiation_type MoK\a
_diffrn_radiation_wavelength 0.71070
_diffrn_reflns_av_R_equivalents 0.0490
_diffrn_reflns_av_sigmaI/netI 0.0293
_diffrn_reflns_limit_h_max 39
_diffrn_reflns_limit_h_min -35
_diffrn_reflns_limit_k_max 19
_diffrn_reflns_limit_k_min -21
_diffrn_reflns_limit_l_max 20
_diffrn_reflns_limit_l_min -20
_diffrn_reflns_number 89927
_diffrn_reflns_theta_full 25.35
_diffrn_reflns_theta_max 25.35
_diffrn_reflns_theta_min 3.00
_exptl_absorpt_coefficient_mu 2.050
_exptl_absorpt_correction_T_max 0.5879
_exptl_absorpt_correction_T_min 0.5600
_exptl_absorpt_correction_type multi-scan
_exptl_absorpt_process_details 'Jacobson, R. (1998) Private communication'
_exptl_crystal_colour yellow
_exptl_crystal_density_diffrn 1.349
_exptl_crystal_density_method 'not measured'
_exptl_crystal_description block
_exptl_crystal_F_000 4200
_exptl_crystal_size_max 0.32
_exptl_crystal_size_mid 0.30
_exptl_crystal_size_min 0.29
_refine_diff_density_max 1.737
_refine_diff_density_min -0.579
_refine_diff_density_rms 0.086
_refine_ls_extinction_method none
_refine_ls_goodness_of_fit_ref 1.225
_refine_ls_hydrogen_treatment constr
_refine_ls_matrix_type full
_refine_ls_number_parameters 532
_refine_ls_number_reflns 9052
_refine_ls_number_restraints 0
_refine_ls_restrained_S_all 1.225
_refine_ls_R_factor_all 0.0506
_refine_ls_R_factor_gt 0.0424
_refine_ls_shift/su_max 0.002
_refine_ls_shift/su_mean 0.000
_refine_ls_structure_factor_coef Fsqd
_refine_ls_weighting_details 'calc w=1/[\s^2^(Fo^2^)+(0.0195P)^2^+25.0761P] where P=(Fo^2^+2Fc^2^)/3'
_refine_ls_weighting_scheme calc
_refine_ls_wR_factor_gt 0.0792
_refine_ls_wR_factor_ref 0.0822
_reflns_number_gt 7971
_reflns_number_total 9052
_reflns_threshold_expression >2sigma(I)
_cod_data_source_file ic0701054-file001_4.cif
_cod_data_source_block complex4
_cod_original_cell_volume 9905.3(10)
_cod_original_sg_symbol_Hall '-p 2n 2ab'
_cod_database_code 4308113

loop_
_symmetry_equiv_pos_as_xyz
'x, y, z'
'-x+1/2, y+1/2, z'
'x, -y, z+1/2'
'-x+1/2, -y+1/2, z+1/2'
'-x, -y, -z'
'x-1/2, -y-1/2, -z'
'-x, y, -z-1/2'
'x-1/2, y-1/2, -z-1/2'

loop_
_atom_site_label
_atom_site_type_symbol
_atom_site_fract_x
_atom_site_fract_y
_atom_site_fract_z
_atom_site_U_iso_or_equiv
_atom_site_adp_type
_atom_site_occupancy
_atom_site_symmetry_multiplicity
_atom_site_calc_flag
_atom_site_refinement_flags
_atom_site_disorder_assembly
_atom_site_disorder_group
Yb1 Yb 0.629741(5) 0.720129(9) 0.481528(10) 0.02050(6) Uani 1 1 d . . .
Cl1 Cl 0.63040(3) 0.59379(6) 0.54671(7) 0.0325(2) Uani 1 1 d . . .
P1 P 0.62822(4) 0.81272(6) 0.67851(7) 0.0292(3) Uani 1 1 d . . .
P2 P 0.62506(4) 0.63127(6) 0.28260(7) 0.0275(2) Uani 1 1 d . . .
O1 O 0.68994(8) 0.75942(16) 0.46220(16) 0.0244(6) Uani 1 1 d . . .
O2 O 0.56994(8) 0.76148(16) 0.46272(17) 0.0273(7) Uani 1 1 d . . .
O3 O 0.62795(9) 0.77703(15) 0.59829(17) 0.0275(6) Uani 1 1 d . . .
O4 O 0.63054(9) 0.66804(15) 0.36194(17) 0.0275(6) Uani 1 1 d . . .
N1 N 0.65058(15) 0.8928(2) 0.6743(3) 0.0458(11) Uani 1 1 d . . .
N2 N 0.65413(13) 0.7631(2) 0.7428(2) 0.0389(10) Uani 1 1 d . . .
N3 N 0.58184(13) 0.8237(3) 0.7118(3) 0.0507(12) Uani 1 1 d . . .
N4 N 0.59721(12) 0.6779(2) 0.2181(2) 0.0358(9) Uani 1 1 d . . .
N5 N 0.60009(13) 0.5539(2) 0.2914(2) 0.0377(10) Uani 1 1 d . . .
N6 N 0.67043(12) 0.6176(2) 0.2440(2) 0.0368(9) Uani 1 1 d . . .
C1 C 0.72983(12) 0.7804(2) 0.4620(2) 0.0223(9) Uani 1 1 d . . .
C2 C 0.76025(12) 0.7382(2) 0.5028(2) 0.0247(9) Uani 1 1 d . . .
C3 C 0.79985(13) 0.7669(3) 0.5087(3) 0.0299(10) Uani 1 1 d . . .
H3 H 0.8198 0.7393 0.5374 0.036 Uiso 1 1 calc R . .
C4 C 0.81170(13) 0.8329(3) 0.4753(3) 0.0308(10) Uani 1 1 d . . .
C5 C 0.78264(14) 0.8701(3) 0.4307(3) 0.0323(10) Uani 1 1 d . . .
H5 H 0.7905 0.9146 0.4051 0.039 Uiso 1 1 calc R . .
C6 C 0.74256(13) 0.8458(2) 0.4213(2) 0.0256(9) Uani 1 1 d . . .
C7 C 0.75096(13) 0.6626(2) 0.5412(3) 0.0286(10) Uani 1 1 d . . .
C8 C 0.78951(15) 0.6241(3) 0.5731(3) 0.0413(12) Uani 1 1 d . . .
H8A H 0.7820 0.5759 0.5950 0.062 Uiso 1 1 calc R . .
H8B H 0.8019 0.6543 0.6152 0.062 Uiso 1 1 calc R . .
H8C H 0.8093 0.6174 0.5296 0.062 Uiso 1 1 calc R . .
C9 C 0.72258(14) 0.6732(3) 0.6132(3) 0.0317(10) Uani 1 1 d . . .
H9A H 0.6985 0.7021 0.5973 0.048 Uiso 1 1 calc R . .
H9B H 0.7374 0.6993 0.6555 0.048 Uiso 1 1 calc R . .
H9C H 0.7137 0.6250 0.6330 0.048 Uiso 1 1 calc R . .
C10 C 0.73263(14) 0.6102(2) 0.4791(3) 0.0348(11) Uani 1 1 d . . .
H10A H 0.7257 0.5633 0.5047 0.052 Uiso 1 1 calc R . .
H10B H 0.7527 0.6017 0.4365 0.052 Uiso 1 1 calc R . .
H10C H 0.7077 0.6322 0.4565 0.052 Uiso 1 1 calc R . .
C11 C 0.85503(14) 0.8619(3) 0.4837(3) 0.0418(12) Uani 1 1 d . . .
H11A H 0.8710 0.8486 0.4362 0.063 Uiso 1 1 calc R . .
H11B H 0.8679 0.8403 0.5310 0.063 Uiso 1 1 calc R . .
H11C H 0.8543 0.9157 0.4891 0.063 Uiso 1 1 calc R . .
C12 C 0.71327(13) 0.8921(2) 0.3685(3) 0.0296(10) Uani 1 1 d . . .
C13 C 0.73651(16) 0.9498(3) 0.3188(3) 0.0428(12) Uani 1 1 d . . .
H13A H 0.7172 0.9752 0.2835 0.064 Uiso 1 1 calc R . .
H13B H 0.7576 0.9252 0.2868 0.064 Uiso 1 1 calc R . .
H13C H 0.7495 0.9856 0.3545 0.064 Uiso 1 1 calc R . .
C14 C 0.68323(16) 0.9331(3) 0.4222(3) 0.0431(12) Uani 1 1 d . . .
H14A H 0.6985 0.9665 0.4574 0.065 Uiso 1 1 calc R . .
H14B H 0.6678 0.8976 0.4544 0.065 Uiso 1 1 calc R . .
H14C H 0.6641 0.9617 0.3893 0.065 Uiso 1 1 calc R . .
C15 C 0.69017(16) 0.8441(3) 0.3085(3) 0.0413(12) Uani 1 1 d . . .
H15A H 0.6728 0.8089 0.3371 0.062 Uiso 1 1 calc R . .
H15B H 0.7099 0.8174 0.2753 0.062 Uiso 1 1 calc R . .
H15C H 0.6729 0.8754 0.2745 0.062 Uiso 1 1 calc R . .
C16 C 0.53050(12) 0.7826(2) 0.4640(2) 0.0247(9) Uani 1 1 d . . .
C17 C 0.51881(13) 0.8541(2) 0.4360(3) 0.0282(10) Uani 1 1 d . . .
C18 C 0.47803(14) 0.8760(3) 0.4438(3) 0.0327(10) Uani 1 1 d . . .
H18 H 0.4705 0.9236 0.4253 0.039 Uiso 1 1 calc R . .
C19 C 0.44800(13) 0.8324(3) 0.4770(3) 0.0329(10) Uani 1 1 d . . .
C20 C 0.45946(13) 0.7625(2) 0.5009(3) 0.0318(11) Uani 1 1 d . . .
H20 H 0.4390 0.7312 0.5228 0.038 Uiso 1 1 calc R . .
C21 C 0.49915(13) 0.7355(2) 0.4945(3) 0.0270(10) Uani 1 1 d . . .
C22 C 0.55044(15) 0.9092(3) 0.4029(3) 0.0383(12) Uani 1 1 d . . .
C23 C 0.53036(18) 0.9803(3) 0.3712(4) 0.0605(17) Uani 1 1 d . . .
H23A H 0.5104 0.9678 0.3296 0.091 Uiso 1 1 calc R . .
H23B H 0.5516 1.0125 0.3488 0.091 Uiso 1 1 calc R . .
H23C H 0.5164 1.0057 0.4150 0.091 Uiso 1 1 calc R . .
C24 C 0.57424(19) 0.8755(3) 0.3319(3) 0.0545(16) Uani 1 1 d . . .
H24A H 0.5870 0.8291 0.3486 0.082 Uiso 1 1 calc R . .
H24B H 0.5956 0.9099 0.3144 0.082 Uiso 1 1 calc R . .
H24C H 0.5552 0.8661 0.2878 0.082 Uiso 1 1 calc R . .
C25 C 0.57972(16) 0.9327(3) 0.4704(4) 0.0491(14) Uani 1 1 d . . .
H25A H 0.5637 0.9528 0.5148 0.074 Uiso 1 1 calc R . .
H25B H 0.5987 0.9703 0.4505 0.074 Uiso 1 1 calc R . .
H25C H 0.5954 0.8898 0.4888 0.074 Uiso 1 1 calc R . .
C26 C 0.40451(14) 0.8600(3) 0.4878(4) 0.0453(13) Uani 1 1 d . . .
H26A H 0.4040 0.8976 0.5297 0.068 Uiso 1 1 calc R . .
H26B H 0.3867 0.8188 0.5031 0.068 Uiso 1 1 calc R . .
H26C H 0.3947 0.8814 0.4376 0.068 Uiso 1 1 calc R . .
C27 C 0.50862(14) 0.6566(2) 0.5236(3) 0.0369(11) Uani 1 1 d . . .
C28 C 0.46943(16) 0.6144(3) 0.5454(4) 0.0637(19) Uani 1 1 d . . .
H28A H 0.4767 0.5651 0.5645 0.096 Uiso 1 1 calc R . .
H28B H 0.4519 0.6101 0.4981 0.096 Uiso 1 1 calc R . .
H28C H 0.4547 0.6410 0.5874 0.096 Uiso 1 1 calc R . .
C29 C 0.53467(16) 0.6601(3) 0.5997(3) 0.0459(13) Uani 1 1 d . . .
H29A H 0.5440 0.6105 0.6138 0.069 Uiso 1 1 calc R . .
H29B H 0.5181 0.6802 0.6434 0.069 Uiso 1 1 calc R . .
H29C H 0.5585 0.6919 0.5906 0.069 Uiso 1 1 calc R . .
C30 C 0.52955(15) 0.6118(3) 0.4568(3) 0.0442(13) Uani 1 1 d . . .
H30A H 0.5527 0.6399 0.4352 0.066 Uiso 1 1 calc R . .
H30B H 0.5097 0.6019 0.4142 0.066 Uiso 1 1 calc R . .
H30C H 0.5396 0.5650 0.4786 0.066 Uiso 1 1 calc R . .
C31 C 0.6327(3) 0.9589(4) 0.7057(7) 0.131(4) Uani 1 1 d . . .
H31A H 0.6479 0.9744 0.7533 0.196 Uiso 1 1 calc R . .
H31B H 0.6040 0.9496 0.7200 0.196 Uiso 1 1 calc R . .
H31C H 0.6340 0.9979 0.6654 0.196 Uiso 1 1 calc R . .
C32 C 0.6912(2) 0.8979(4) 0.6380(4) 0.069(2) Uani 1 1 d . . .
H32A H 0.6918 0.9394 0.6007 0.104 Uiso 1 1 calc R . .
H32B H 0.6973 0.8521 0.6093 0.104 Uiso 1 1 calc R . .
H32C H 0.7119 0.9055 0.6797 0.104 Uiso 1 1 calc R . .
C33 C 0.64417(19) 0.6842(3) 0.7500(3) 0.0526(15) Uani 1 1 d . . .
H33A H 0.6691 0.6566 0.7631 0.079 Uiso 1 1 calc R . .
H33B H 0.6330 0.6663 0.6993 0.079 Uiso 1 1 calc R . .
H33C H 0.6238 0.6772 0.7923 0.079 Uiso 1 1 calc R . .
C34 C 0.6780(2) 0.7941(4) 0.8090(3) 0.0637(18) Uani 1 1 d . . .
H34A H 0.6630 0.7866 0.8591 0.096 Uiso 1 1 calc R . .
H34B H 0.6821 0.8469 0.8001 0.096 Uiso 1 1 calc R . .
H34C H 0.7047 0.7693 0.8120 0.096 Uiso 1 1 calc R . .
C35 C 0.5695(2) 0.8102(5) 0.7951(4) 0.097(3) Uani 1 1 d . . .
H35A H 0.5646 0.8573 0.8219 0.145 Uiso 1 1 calc R . .
H35B H 0.5914 0.7834 0.8228 0.145 Uiso 1 1 calc R . .
H35C H 0.5442 0.7808 0.7959 0.145 Uiso 1 1 calc R . .
C36 C 0.54876(17) 0.8500(4) 0.6612(3) 0.0568(16) Uani 1 1 d . . .
H36A H 0.5252 0.8167 0.6656 0.085 Uiso 1 1 calc R . .
H36B H 0.5581 0.8517 0.6057 0.085 Uiso 1 1 calc R . .
H36C H 0.5406 0.8996 0.6783 0.085 Uiso 1 1 calc R . .
C37 C 0.61631(17) 0.7401(3) 0.1773(3) 0.0458(13) Uani 1 1 d . . .
H37A H 0.6022 0.7490 0.1266 0.069 Uiso 1 1 calc R . .
H37B H 0.6453 0.7290 0.1670 0.069 Uiso 1 1 calc R . .
H37C H 0.6143 0.7841 0.2109 0.069 Uiso 1 1 calc R . .
C38 C 0.55375(16) 0.6902(3) 0.2355(3) 0.0511(14) Uani 1 1 d . . .
H38A H 0.5510 0.7319 0.2722 0.077 Uiso 1 1 calc R . .
H38B H 0.5421 0.6459 0.2600 0.077 Uiso 1 1 calc R . .
H38C H 0.5391 0.7011 0.1858 0.077 Uiso 1 1 calc R . .
C39 C 0.61440(18) 0.5033(3) 0.3541(3) 0.0482(14) Uani 1 1 d . . .
H39A H 0.5911 0.4750 0.3747 0.072 Uiso 1 1 calc R . .
H39B H 0.6268 0.5316 0.3976 0.072 Uiso 1 1 calc R . .
H39C H 0.6348 0.4694 0.3317 0.072 Uiso 1 1 calc R . .
C40 C 0.57788(19) 0.5167(3) 0.2272(4) 0.0614(17) Uani 1 1 d . . .
H40A H 0.5942 0.4751 0.2078 0.092 Uiso 1 1 calc R . .
H40B H 0.5731 0.5514 0.1834 0.092 Uiso 1 1 calc R . .
H40C H 0.5515 0.4987 0.2474 0.092 Uiso 1 1 calc R . .
C41 C 0.67627(18) 0.5679(3) 0.1763(3) 0.0564(16) Uani 1 1 d . . .
H41A H 0.6881 0.5952 0.1315 0.085 Uiso 1 1 calc R . .
H41B H 0.6497 0.5471 0.1605 0.085 Uiso 1 1 calc R . .
H41C H 0.6950 0.5280 0.1917 0.085 Uiso 1 1 calc R . .
C42 C 0.70800(15) 0.6521(3) 0.2712(3) 0.0444(13) Uani 1 1 d . . .
H42A H 0.7280 0.6140 0.2857 0.067 Uiso 1 1 calc R . .
H42B H 0.7021 0.6828 0.3180 0.067 Uiso 1 1 calc R . .
H42C H 0.7193 0.6829 0.2285 0.067 Uiso 1 1 calc R . .

loop_
_atom_site_aniso_label
_atom_site_aniso_U_11
_atom_site_aniso_U_22
_atom_site_aniso_U_33
_atom_site_aniso_U_23
_atom_site_aniso_U_13
_atom_site_aniso_U_12
Yb1 0.02088(10) 0.01940(10) 0.02122(10) 0.00037(7) 0.00068(7) -0.00073(7)
Cl1 0.0356(6) 0.0259(5) 0.0358(6) 0.0066(4) -0.0005(5) -0.0018(5)
P1 0.0332(6) 0.0302(6) 0.0241(6) -0.0042(5) -0.0001(5) 0.0030(5)
P2 0.0323(6) 0.0282(6) 0.0221(6) -0.0021(5) -0.0006(5) -0.0020(5)
O1 0.0158(14) 0.0308(16) 0.0266(16) 0.0010(12) 0.0024(11) -0.0030(12)
O2 0.0217(15) 0.0264(16) 0.0338(18) 0.0016(13) 0.0031(12) 0.0022(12)
O3 0.0293(16) 0.0287(16) 0.0246(16) -0.0042(12) 0.0004(13) 0.0000(13)
O4 0.0308(16) 0.0259(15) 0.0259(16) -0.0027(12) 0.0023(13) -0.0029(13)
N1 0.067(3) 0.034(2) 0.037(2) -0.0046(19) 0.000(2) -0.003(2)
N2 0.046(3) 0.042(2) 0.029(2) -0.0013(18) -0.0047(18) 0.0051(19)
N3 0.039(3) 0.077(3) 0.036(2) -0.007(2) 0.007(2) 0.016(2)
N4 0.035(2) 0.041(2) 0.032(2) 0.0014(18) -0.0052(17) 0.0015(18)
N5 0.046(3) 0.030(2) 0.037(2) -0.0076(17) -0.0026(19) -0.0097(18)
N6 0.036(2) 0.046(2) 0.029(2) -0.0085(18) 0.0057(17) 0.0022(19)
C1 0.024(2) 0.024(2) 0.019(2) -0.0050(17) 0.0016(16) 0.0002(17)
C2 0.025(2) 0.027(2) 0.022(2) -0.0015(17) -0.0015(17) 0.0023(18)
C3 0.026(2) 0.037(3) 0.027(2) -0.0015(19) -0.0003(18) 0.0016(19)
C4 0.025(2) 0.040(3) 0.028(2) 0.001(2) 0.0021(19) -0.0048(19)
C5 0.032(3) 0.034(3) 0.031(3) 0.002(2) 0.003(2) -0.003(2)
C6 0.026(2) 0.027(2) 0.024(2) -0.0012(18) 0.0027(17) -0.0004(18)
C7 0.024(2) 0.030(2) 0.032(3) 0.0029(19) -0.0021(18) 0.0019(18)
C8 0.035(3) 0.037(3) 0.052(3) 0.011(2) 0.000(2) 0.006(2)
C9 0.033(3) 0.035(3) 0.027(2) 0.006(2) -0.0002(19) 0.001(2)
C10 0.036(3) 0.026(2) 0.041(3) -0.007(2) 0.000(2) 0.0039(19)
C11 0.031(3) 0.053(3) 0.041(3) 0.008(3) -0.004(2) -0.011(2)
C12 0.028(2) 0.031(2) 0.030(2) 0.0041(19) -0.0003(19) 0.0006(19)
C13 0.046(3) 0.041(3) 0.042(3) 0.016(2) -0.001(2) -0.004(2)
C14 0.041(3) 0.043(3) 0.046(3) 0.005(2) 0.004(2) 0.012(2)
C15 0.048(3) 0.042(3) 0.034(3) 0.011(2) -0.008(2) -0.003(2)
C16 0.024(2) 0.026(2) 0.024(2) -0.0021(18) -0.0032(17) 0.0020(18)
C17 0.029(2) 0.028(2) 0.028(2) 0.0001(19) -0.0007(19) 0.0028(18)
C18 0.036(3) 0.026(2) 0.037(3) -0.006(2) -0.001(2) 0.005(2)
C19 0.023(2) 0.033(3) 0.043(3) -0.011(2) -0.005(2) 0.0039(19)
C20 0.023(2) 0.031(3) 0.041(3) -0.005(2) -0.0027(19) -0.0017(19)
C21 0.024(2) 0.025(2) 0.032(3) -0.0017(18) -0.0065(18) -0.0019(18)
C22 0.040(3) 0.026(3) 0.048(3) 0.010(2) 0.010(2) 0.008(2)
C23 0.061(4) 0.037(3) 0.083(5) 0.021(3) 0.024(3) 0.013(3)
C24 0.065(4) 0.045(3) 0.053(4) 0.016(3) 0.026(3) 0.011(3)
C25 0.037(3) 0.031(3) 0.079(4) -0.011(3) 0.012(3) -0.004(2)
C26 0.027(3) 0.039(3) 0.070(4) -0.010(3) -0.003(2) 0.004(2)
C27 0.029(3) 0.025(2) 0.057(3) 0.006(2) 0.008(2) -0.0007(19)
C28 0.037(3) 0.035(3) 0.119(6) 0.019(3) 0.014(3) -0.007(2)
C29 0.046(3) 0.048(3) 0.044(3) 0.017(3) 0.010(2) 0.005(2)
C30 0.035(3) 0.030(3) 0.067(4) -0.007(2) -0.005(2) -0.003(2)
C31 0.087(6) 0.054(5) 0.251(13) -0.065(6) -0.025(7) 0.001(4)
C32 0.092(5) 0.066(4) 0.050(4) -0.007(3) 0.015(3) -0.040(4)
C33 0.083(4) 0.040(3) 0.035(3) 0.011(2) 0.006(3) 0.001(3)
C34 0.076(4) 0.081(5) 0.035(3) 0.006(3) -0.022(3) -0.006(4)
C35 0.080(5) 0.156(8) 0.055(4) 0.003(5) 0.028(4) 0.034(5)
C36 0.037(3) 0.080(4) 0.053(4) -0.007(3) 0.004(3) 0.012(3)
C37 0.059(4) 0.046(3) 0.032(3) 0.005(2) -0.004(2) 0.005(3)
C38 0.039(3) 0.060(4) 0.054(4) -0.004(3) -0.013(3) 0.007(3)
C39 0.073(4) 0.026(3) 0.045(3) 0.000(2) 0.005(3) -0.007(3)
C40 0.072(4) 0.052(4) 0.060(4) -0.019(3) -0.012(3) -0.021(3)
C41 0.058(4) 0.070(4) 0.041(3) -0.021(3) 0.006(3) 0.010(3)
C42 0.037(3) 0.049(3) 0.047(3) -0.002(3) 0.005(2) 0.001(2)

loop_
_atom_type_symbol
_atom_type_description
_atom_type_scat_dispersion_real
_atom_type_scat_dispersion_imag
_atom_type_scat_source
C C 0.0033 0.0016 'International Tables Vol C Tables 4.2.6.8 and 6.1.1.4'
H H 0.0000 0.0000 'International Tables Vol C Tables 4.2.6.8 and 6.1.1.4'
Cl Cl 0.1484 0.1585 'International Tables Vol C Tables 4.2.6.8 and 6.1.1.4'
N N 0.0061 0.0033 'International Tables Vol C Tables 4.2.6.8 and 6.1.1.4'
O O 0.0106 0.0060 'International Tables Vol C Tables 4.2.6.8 and 6.1.1.4'
P P 0.1023 0.0942 'International Tables Vol C Tables 4.2.6.8 and 6.1.1.4'
Yb Yb -0.3850 5.5486 'International Tables Vol C Tables 4.2.6.8 and 6.1.1.4'

loop_
_geom_angle_atom_site_label_1
_geom_angle_atom_site_label_2
_geom_angle_atom_site_label_3
_geom_angle
_geom_angle_site_symmetry_1
_geom_angle_site_symmetry_3
_geom_angle_publ_flag
O2 Yb1 O1 135.51(11) . . ?
O2 Yb1 O3 86.66(11) . . ?
O1 Yb1 O3 90.14(11) . . ?
O2 Yb1 O4 91.58(11) . . ?
O1 Yb1 O4 89.68(11) . . ?
O3 Yb1 O4 177.30(11) . . ?
O2 Yb1 Cl1 113.16(8) . . ?
O1 Yb1 Cl1 111.31(8) . . ?
O3 Yb1 Cl1 92.37(8) . . ?
O4 Yb1 Cl1 90.21(8) . . ?
O3 P1 N3 110.9(2) . . ?
O3 P1 N1 110.6(2) . . ?
N3 P1 N1 108.7(3) . . ?
O3 P1 N2 110.91(19) . . ?
N3 P1 N2 108.7(2) . . ?
N1 P1 N2 106.8(2) . . ?
O4 P2 N5 111.26(19) . . ?
O4 P2 N6 108.19(19) . . ?
N5 P2 N6 110.9(2) . . ?
O4 P2 N4 114.81(19) . . ?
N5 P2 N4 103.2(2) . . ?
N6 P2 N4 108.4(2) . . ?
C1 O1 Yb1 170.6(3) . . ?
C16 O2 Yb1 169.5(3) . . ?
P1 O3 Yb1 177.2(2) . . ?
P2 O4 Yb1 172.36(19) . . ?
C31 N1 C32 118.0(5) . . ?
C31 N1 P1 123.4(5) . . ?
C32 N1 P1 118.7(4) . . ?
C34 N2 C33 115.3(4) . . ?
C34 N2 P1 124.0(4) . . ?
C33 N2 P1 118.4(4) . . ?
C36 N3 C35 113.9(5) . . ?
C36 N3 P1 122.1(4) . . ?
C35 N3 P1 124.0(4) . . ?
C37 N4 C38 112.8(4) . . ?
C37 N4 P2 118.1(3) . . ?
C38 N4 P2 118.7(3) . . ?
C40 N5 C39 113.2(4) . . ?
C40 N5 P2 125.3(4) . . ?
C39 N5 P2 116.4(3) . . ?
C42 N6 C41 113.7(4) . . ?
C42 N6 P2 125.0(3) . . ?
C41 N6 P2 121.3(4) . . ?
O1 C1 C2 120.9(4) . . ?
O1 C1 C6 120.9(4) . . ?
C2 C1 C6 118.3(4) . . ?
C3 C2 C1 118.4(4) . . ?
C3 C2 C7 118.9(4) . . ?
C1 C2 C7 122.7(4) . . ?
C4 C3 C2 123.7(4) . . ?
C4 C3 H3 118.2 . . ?
C2 C3 H3 118.2 . . ?
C3 C4 C5 116.9(4) . . ?
C3 C4 C11 121.7(4) . . ?
C5 C4 C11 121.3(4) . . ?
C4 C5 C6 123.4(4) . . ?
C4 C5 H5 118.3 . . ?
C6 C5 H5 118.3 . . ?
C5 C6 C1 118.8(4) . . ?
C5 C6 C12 118.1(4) . . ?
C1 C6 C12 123.0(4) . . ?
C10 C7 C9 112.2(4) . . ?
C10 C7 C8 105.8(4) . . ?
C9 C7 C8 106.0(4) . . ?
C10 C7 C2 110.2(4) . . ?
C9 C7 C2 109.6(4) . . ?
C8 C7 C2 113.0(4) . . ?
C7 C8 H8A 109.5 . . ?
C7 C8 H8B 109.5 . . ?
H8A C8 H8B 109.5 . . ?
C7 C8 H8C 109.5 . . ?
H8A C8 H8C 109.5 . . ?
H8B C8 H8C 109.5 . . ?
C7 C9 H9A 109.5 . . ?
C7 C9 H9B 109.5 . . ?
H9A C9 H9B 109.5 . . ?
C7 C9 H9C 109.5 . . ?
H9A C9 H9C 109.5 . . ?
H9B C9 H9C 109.5 . . ?
C7 C10 H10A 109.5 . . ?
C7 C10 H10B 109.5 . . ?
H10A C10 H10B 109.5 . . ?
C7 C10 H10C 109.5 . . ?
H10A C10 H10C 109.5 . . ?
H10B C10 H10C 109.5 . . ?
C4 C11 H11A 109.5 . . ?
C4 C11 H11B 109.5 . . ?
H11A C11 H11B 109.5 . . ?
C4 C11 H11C 109.5 . . ?
H11A C11 H11C 109.5 . . ?
H11B C11 H11C 109.5 . . ?
C14 C12 C15 110.6(4) . . ?
C14 C12 C13 107.7(4) . . ?
C15 C12 C13 105.9(4) . . ?
C14 C12 C6 108.9(4) . . ?
C15 C12 C6 111.6(4) . . ?
C13 C12 C6 112.1(4) . . ?
C12 C13 H13A 109.5 . . ?
C12 C13 H13B 109.5 . . ?
H13A C13 H13B 109.5 . . ?
C12 C13 H13C 109.5 . . ?
H13A C13 H13C 109.5 . . ?
H13B C13 H13C 109.5 . . ?
C12 C14 H14A 109.5 . . ?
C12 C14 H14B 109.5 . . ?
H14A C14 H14B 109.5 . . ?
C12 C14 H14C 109.5 . . ?
H14A C14 H14C 109.5 . . ?
H14B C14 H14C 109.5 . . ?
C12 C15 H15A 109.5 . . ?
C12 C15 H15B 109.5 . . ?
H15A C15 H15B 109.5 . . ?
C12 C15 H15C 109.5 . . ?
H15A C15 H15C 109.5 . . ?
H15B C15 H15C 109.5 . . ?
O2 C16 C21 121.3(4) . . ?
O2 C16 C17 120.6(4) . . ?
C21 C16 C17 118.1(4) . . ?
C18 C17 C16 118.8(4) . . ?
C18 C17 C22 119.1(4) . . ?
C16 C17 C22 122.0(4) . . ?
C19 C18 C17 123.4(4) . . ?
C19 C18 H18 118.3 . . ?
C17 C18 H18 118.3 . . ?
C18 C19 C20 117.0(4) . . ?
C18 C19 C26 121.5(4) . . ?
C20 C19 C26 121.5(4) . . ?
C19 C20 C21 123.7(4) . . ?
C19 C20 H20 118.2 . . ?
C21 C20 H20 118.2 . . ?
C20 C21 C16 118.9(4) . . ?
C20 C21 C27 119.3(4) . . ?
C16 C21 C27 121.8(4) . . ?
C17 C22 C25 109.2(4) . . ?
C17 C22 C23 112.6(4) . . ?
C25 C22 C23 106.5(4) . . ?
C17 C22 C24 110.8(4) . . ?
C25 C22 C24 111.4(4) . . ?
C23 C22 C24 106.2(4) . . ?
C22 C23 H23A 109.5 . . ?
C22 C23 H23B 109.5 . . ?
H23A C23 H23B 109.5 . . ?
C22 C23 H23C 109.5 . . ?
H23A C23 H23C 109.5 . . ?
H23B C23 H23C 109.5 . . ?
C22 C24 H24A 109.5 . . ?
C22 C24 H24B 109.5 . . ?
H24A C24 H24B 109.5 . . ?
C22 C24 H24C 109.5 . . ?
H24A C24 H24C 109.5 . . ?
H24B C24 H24C 109.5 . . ?
C22 C25 H25A 109.5 . . ?
C22 C25 H25B 109.5 . . ?
H25A C25 H25B 109.5 . . ?
C22 C25 H25C 109.5 . . ?
H25A C25 H25C 109.5 . . ?
H25B C25 H25C 109.5 . . ?
C19 C26 H26A 109.5 . . ?
C19 C26 H26B 109.5 . . ?
H26A C26 H26B 109.5 . . ?
C19 C26 H26C 109.5 . . ?
H26A C26 H26C 109.5 . . ?
H26B C26 H26C 109.5 . . ?
C28 C27 C29 106.4(5) . . ?
C28 C27 C30 106.1(4) . . ?
C29 C27 C30 112.5(4) . . ?
C28 C27 C21 111.9(4) . . ?
C29 C27 C21 109.5(4) . . ?
C30 C27 C21 110.4(4) . . ?
C27 C28 H28A 109.5 . . ?
C27 C28 H28B 109.5 . . ?
H28A C28 H28B 109.5 . . ?
C27 C28 H28C 109.5 . . ?
H28A C28 H28C 109.5 . . ?
H28B C28 H28C 109.5 . . ?
C27 C29 H29A 109.5 . . ?
C27 C29 H29B 109.5 . . ?
H29A C29 H29B 109.5 . . ?
C27 C29 H29C 109.5 . . ?
H29A C29 H29C 109.5 . . ?
H29B C29 H29C 109.5 . . ?
C27 C30 H30A 109.5 . . ?
C27 C30 H30B 109.5 . . ?
H30A C30 H30B 109.5 . . ?
C27 C30 H30C 109.5 . . ?
H30A C30 H30C 109.5 . . ?
H30B C30 H30C 109.5 . . ?
N1 C31 H31A 109.5 . . ?
N1 C31 H31B 109.5 . . ?
H31A C31 H31B 109.5 . . ?
N1 C31 H31C 109.5 . . ?
H31A C31 H31C 109.5 . . ?
H31B C31 H31C 109.5 . . ?
N1 C32 H32A 109.5 . . ?
N1 C32 H32B 109.5 . . ?
H32A C32 H32B 109.5 . . ?
N1 C32 H32C 109.5 . . ?
H32A C32 H32C 109.5 . . ?
H32B C32 H32C 109.5 . . ?
N2 C33 H33A 109.5 . . ?
N2 C33 H33B 109.5 . . ?
H33A C33 H33B 109.5 . . ?
N2 C33 H33C 109.5 . . ?
H33A C33 H33C 109.5 . . ?
H33B C33 H33C 109.5 . . ?
N2 C34 H34A 109.5 . . ?
N2 C34 H34B 109.5 . . ?
H34A C34 H34B 109.5 . . ?
N2 C34 H34C 109.5 . . ?
H34A C34 H34C 109.5 . . ?
H34B C34 H34C 109.5 . . ?
N3 C35 H35A 109.5 . . ?
N3 C35 H35B 109.5 . . ?
H35A C35 H35B 109.5 . . ?
N3 C35 H35C 109.5 . . ?
H35A C35 H35C 109.5 . . ?
H35B C35 H35C 109.5 . . ?
N3 C36 H36A 109.5 . . ?
N3 C36 H36B 109.5 . . ?
H36A C36 H36B 109.5 . . ?
N3 C36 H36C 109.5 . . ?
H36A C36 H36C 109.5 . . ?
H36B C36 H36C 109.5 . . ?
N4 C37 H37A 109.5 . . ?
N4 C37 H37B 109.5 . . ?
H37A C37 H37B 109.5 . . ?
N4 C37 H37C 109.5 . . ?
H37A C37 H37C 109.5 . . ?
H37B C37 H37C 109.5 . . ?
N4 C38 H38A 109.5 . . ?
N4 C38 H38B 109.5 . . ?
H38A C38 H38B 109.5 . . ?
N4 C38 H38C 109.5 . . ?
H38A C38 H38C 109.5 . . ?
H38B C38 H38C 109.5 . . ?
N5 C39 H39A 109.5 . . ?
N5 C39 H39B 109.5 . . ?
H39A C39 H39B 109.5 . . ?
N5 C39 H39C 109.5 . . ?
H39A C39 H39C 109.5 . . ?
H39B C39 H39C 109.5 . . ?
N5 C40 H40A 109.5 . . ?
N5 C40 H40B 109.5 . . ?
H40A C40 H40B 109.5 . . ?
N5 C40 H40C 109.5 . . ?
H40A C40 H40C 109.5 . . ?
H40B C40 H40C 109.5 . . ?
N6 C41 H41A 109.5 . . ?
N6 C41 H41B 109.5 . . ?
H41A C41 H41B 109.5 . . ?
N6 C41 H41C 109.5 . . ?
H41A C41 H41C 109.5 . . ?
H41B C41 H41C 109.5 . . ?
N6 C42 H42A 109.5 . . ?
N6 C42 H42B 109.5 . . ?
H42A C42 H42B 109.5 . . ?
N6 C42 H42C 109.5 . . ?
H42A C42 H42C 109.5 . . ?
H42B C42 H42C 109.5 . . ?

loop_
_geom_bond_atom_site_label_1
_geom_bond_atom_site_label_2
_geom_bond_distance
_geom_bond_site_symmetry_2
_geom_bond_publ_flag
Yb1 O2 2.110(3) . ?
Yb1 O1 2.110(3) . ?
Yb1 O3 2.214(3) . ?
Yb1 O4 2.217(3) . ?
Yb1 Cl1 2.5407(10) . ?
P1 O3 1.493(3) . ?
P1 N3 1.621(4) . ?
P1 N1 1.628(4) . ?
P1 N2 1.638(4) . ?
P2 O4 1.499(3) . ?
P2 N5 1.630(4) . ?
P2 N6 1.631(4) . ?
P2 N4 1.645(4) . ?
O1 C1 1.353(5) . ?
O2 C16 1.340(5) . ?
N1 C31 1.434(8) . ?
N1 C32 1.459(7) . ?
N2 C34 1.466(7) . ?
N2 C33 1.474(6) . ?
N3 C36 1.451(7) . ?
N3 C35 1.474(8) . ?
N4 C37 1.459(6) . ?
N4 C38 1.461(6) . ?
N5 C40 1.462(6) . ?
N5 C39 1.472(6) . ?
N6 C42 1.448(6) . ?
N6 C41 1.462(6) . ?
C1 C2 1.427(6) . ?
C1 C6 1.431(6) . ?
C2 C3 1.394(6) . ?
C2 C7 1.544(6) . ?
C3 C4 1.379(6) . ?
C3 H3 0.9500 . ?
C4 C5 1.382(6) . ?
C4 C11 1.512(6) . ?
C5 C6 1.386(6) . ?
C5 H5 0.9500 . ?
C6 C12 1.549(6) . ?
C7 C10 1.530(6) . ?
C7 C9 1.533(6) . ?
C7 C8 1.533(6) . ?
C8 H8A 0.9800 . ?
C8 H8B 0.9800 . ?
C8 H8C 0.9800 . ?
C9 H9A 0.9800 . ?
C9 H9B 0.9800 . ?
C9 H9C 0.9800 . ?
C10 H10A 0.9800 . ?
C10 H10B 0.9800 . ?
C10 H10C 0.9800 . ?
C11 H11A 0.9800 . ?
C11 H11B 0.9800 . ?
C11 H11C 0.9800 . ?
C12 C14 1.523(6) . ?
C12 C15 1.529(6) . ?
C12 C13 1.536(6) . ?
C13 H13A 0.9800 . ?
C13 H13B 0.9800 . ?
C13 H13C 0.9800 . ?
C14 H14A 0.9800 . ?
C14 H14B 0.9800 . ?
C14 H14C 0.9800 . ?
C15 H15A 0.9800 . ?
C15 H15B 0.9800 . ?
C15 H15C 0.9800 . ?
C16 C21 1.426(6) . ?
C16 C17 1.432(6) . ?
C17 C18 1.392(6) . ?
C17 C22 1.539(6) . ?
C18 C19 1.376(6) . ?
C18 H18 0.9500 . ?
C19 C20 1.382(6) . ?
C19 C26 1.512(6) . ?
C20 C21 1.386(6) . ?
C20 H20 0.9500 . ?
C21 C27 1.544(6) . ?
C22 C25 1.539(7) . ?
C22 C23 1.541(7) . ?
C22 C24 1.546(7) . ?
C23 H23A 0.9800 . ?
C23 H23B 0.9800 . ?
C23 H23C 0.9800 . ?
C24 H24A 0.9800 . ?
C24 H24B 0.9800 . ?
C24 H24C 0.9800 . ?
C25 H25A 0.9800 . ?
C25 H25B 0.9800 . ?
C25 H25C 0.9800 . ?
C26 H26A 0.9800 . ?
C26 H26B 0.9800 . ?
C26 H26C 0.9800 . ?
C27 C28 1.532(6) . ?
C27 C29 1.534(7) . ?
C27 C30 1.542(7) . ?
C28 H28A 0.9800 . ?
C28 H28B 0.9800 . ?
C28 H28C 0.9800 . ?
C29 H29A 0.9800 . ?
C29 H29B 0.9800 . ?
C29 H29C 0.9800 . ?
C30 H30A 0.9800 . ?
C30 H30B 0.9800 . ?
C30 H30C 0.9800 . ?
C31 H31A 0.9800 . ?
C31 H31B 0.9800 . ?
C31 H31C 0.9800 . ?
C32 H32A 0.9800 . ?
C32 H32B 0.9800 . ?
C32 H32C 0.9800 . ?
C33 H33A 0.9800 . ?
C33 H33B 0.9800 . ?
C33 H33C 0.9800 . ?
C34 H34A 0.9800 . ?
C34 H34B 0.9800 . ?
C34 H34C 0.9800 . ?
C35 H35A 0.9800 . ?
C35 H35B 0.9800 . ?
C35 H35C 0.9800 . ?
C36 H36A 0.9800 . ?
C36 H36B 0.9800 . ?
C36 H36C 0.9800 . ?
C37 H37A 0.9800 . ?
C37 H37B 0.9800 . ?
C37 H37C 0.9800 . ?
C38 H38A 0.9800 . ?
C38 H38B 0.9800 . ?
C38 H38C 0.9800 . ?
C39 H39A 0.9800 . ?
C39 H39B 0.9800 . ?
C39 H39C 0.9800 . ?
C40 H40A 0.9800 . ?
C40 H40B 0.9800 . ?
C40 H40C 0.9800 . ?
C41 H41A 0.9800 . ?
C41 H41B 0.9800 . ?
C41 H41C 0.9800 . ?
C42 H42A 0.9800 . ?
C42 H42B 0.9800 . ?
C42 H42C 0.9800 . ?
